data_7230319
loop_
_publ_author_name
'Sugiyama, Haruki'
'Uekusa, Hidehiro'

_publ_section_title
;
 Relationship between crystal structures and photochromic properties of
 N-salicylideneaminopyridine derivatives
;
_journal_issue 15
_journal_name_full CrystEngComm
_journal_page_first 2144
_journal_paper_doi 10.1039/C8CE00003D
_journal_volume 20
_journal_year 2018
_chemical_compound_source non-photochromic
_chemical_formula_moiety 'C13 H11 Br N2 O'
_chemical_formula_sum 'C13 H11 Br N2 O'
_chemical_formula_weight 291.15
_chemical_name_common 5Br-5M3SAP
_chemical_name_systematic (E)-4-bromo-2-(((5-methylpyridin-3-yl)imino)methyl)phenol
_space_group_crystal_system triclinic
_space_group_IT_number 2
_space_group_name_Hall '-P 1'
_space_group_name_H-M_alt 'P -1'
_symmetry_space_group_name_Hall '-P 1'
_symmetry_space_group_name_H-M 'P -1'
_atom_sites_solution_hydrogens geom
_atom_sites_solution_primary dual
_atom_sites_solution_secondary difmap
_audit_creation_method SHELXL-2018/1
_audit_update_record
;
2017-12-30 deposited with the CCDC.
2018-03-20 downloaded from the CCDC.
;
_cell_angle_alpha 94.526(7)
_cell_angle_beta 93.369(7)
_cell_angle_gamma 99.310(7)
_cell_formula_units_Z 2
_cell_length_a 5.8531(9)
_cell_length_b 7.5224(12)
_cell_length_c 13.598(2)
_cell_measurement_reflns_used 5510
_cell_measurement_temperature 293(2)
_cell_measurement_theta_max 27.52
_cell_measurement_theta_min 3.02
_cell_volume 587.42(16)
_computing_cell_refinement 'PROCESS-AUTO (Rigaku, 1998)'
_computing_data_collection 'PROCESS-AUTO (Rigaku, 1998)'
_computing_data_reduction 'PROCESS-AUTO (Rigaku, 1998)'
_computing_molecular_graphics 'ORTEP-3 (Farrugia, 2008)'
_computing_publication_material 'SHELXL-2016/6 (Sheldrick, 2016)'
_computing_structure_refinement 'SHELXL-2018/1 (Sheldrick, 2018)'
_computing_structure_solution 'SHELXT 2014/4 (Sheldrick, 2014)'
_diffrn_ambient_temperature 293(2)
_diffrn_measured_fraction_theta_full 0.999
_diffrn_measured_fraction_theta_max 0.999
_diffrn_measurement_device_type 'RIGAKU XtaLab mini CCD Area Detector(MercuryIII)'
_diffrn_measurement_method '\w scans'
_diffrn_radiation_type MoK\a
_diffrn_radiation_wavelength 0.71075
_diffrn_reflns_av_R_equivalents 0.0350
_diffrn_reflns_av_unetI/netI 0.0431
_diffrn_reflns_Laue_measured_fraction_full 0.999
_diffrn_reflns_Laue_measured_fraction_max 0.999
_diffrn_reflns_limit_h_max 7
_diffrn_reflns_limit_h_min -7
_diffrn_reflns_limit_k_max 9
_diffrn_reflns_limit_k_min -9
_diffrn_reflns_limit_l_max 17
_diffrn_reflns_limit_l_min -17
_diffrn_reflns_number 6173
_diffrn_reflns_point_group_measured_fraction_full 0.999
_diffrn_reflns_point_group_measured_fraction_max 0.999
_diffrn_reflns_theta_full 25.242
_diffrn_reflns_theta_max 27.478
_diffrn_reflns_theta_min 3.014
_diffrn_source 'fine-focued X-ray tube'
_exptl_absorpt_coefficient_mu 3.482
_exptl_absorpt_correction_T_max 0.641
_exptl_absorpt_correction_T_min 0.331
_exptl_absorpt_correction_type multi-scan
_exptl_absorpt_process_details 'Absorption was corrected by ABSCOR'
_exptl_crystal_colour orange
_exptl_crystal_density_diffrn 1.646
_exptl_crystal_description prism
_exptl_crystal_F_000 292
_exptl_crystal_recrystallization_method 'Re-crystallisation from solvent: methanol'
_exptl_crystal_size_max 0.290
_exptl_crystal_size_mid 0.200
_exptl_crystal_size_min 0.140
_refine_diff_density_max 0.324
_refine_diff_density_min -0.473
_refine_diff_density_rms 0.066
_refine_ls_extinction_method none
_refine_ls_goodness_of_fit_ref 1.011
_refine_ls_hydrogen_treatment constr
_refine_ls_matrix_type full
_refine_ls_number_parameters 156
_refine_ls_number_reflns 2698
_refine_ls_number_restraints 0
_refine_ls_restrained_S_all 1.011
_refine_ls_R_factor_all 0.0496
_refine_ls_R_factor_gt 0.0341
_refine_ls_shift/su_max 0.000
_refine_ls_shift/su_mean 0.000
_refine_ls_structure_factor_coef Fsqd
_refine_ls_weighting_details 'w=1/[\s^2^(Fo^2^)+(0.0393P)^2^] where P=(Fo^2^+2Fc^2^)/3'
_refine_ls_weighting_scheme calc
_refine_ls_wR_factor_gt 0.0766
_refine_ls_wR_factor_ref 0.0826
_reflns_Friedel_coverage 0.000
_reflns_number_gt 2093
_reflns_number_total 2698
_reflns_threshold_expression 'I > 2\s(I)'
_cod_data_source_file c8ce00003d2.cif
_cod_data_source_block shelx_CCDC4
_cod_depositor_comments 'Adding full bibliography for 7230315--7230335.cif.'
_cod_original_cell_volume 587.41(16)
_cod_database_code 7230319
_shelx_shelxl_version_number 2018/1
_shelx_space_group_comment
; 
The symmetry employed for this shelxl refinement is uniquely defined 
by the following loop, which should always be used as a source of 
symmetry information in preference to the above space-group names. 
They are only intended as comments. 
;
_shelx_estimated_absorpt_t_min 0.432
_shelx_estimated_absorpt_t_max 0.641

loop_
_space_group_symop_operation_xyz
'x, y, z'
'-x, -y, -z'

loop_
_atom_site_label
_atom_site_type_symbol
_atom_site_fract_x
_atom_site_fract_y
_atom_site_fract_z
_atom_site_U_iso_or_equiv
_atom_site_adp_type
_atom_site_occupancy
_atom_site_site_symmetry_order
_atom_site_calc_flag
_atom_site_refinement_flags_posn
_atom_site_refinement_flags_adp
Br1 Br 0.17525(5) 0.26466(4) 0.05187(2) 0.05706(13) Uani 1 1 d . .
O1 O 0.8604(3) 0.4204(3) 0.40776(13) 0.0545(5) Uani 1 1 d . .
H1 H 0.804196 0.378924 0.456633 0.082 Uiso 1 1 calc R U
N1 N 0.1545(4) 0.0687(3) 0.70071(17) 0.0574(6) Uani 1 1 d . .
N2 N 0.5268(3) 0.2652(2) 0.51167(14) 0.0379(4) Uani 1 1 d . .
C1 C 0.7016(4) 0.3836(3) 0.32996(18) 0.0384(5) Uani 1 1 d . .
C2 C 0.7672(4) 0.4324(3) 0.23842(19) 0.0449(6) Uani 1 1 d . .
H2 H 0.918295 0.489663 0.232415 0.054 Uiso 1 1 calc R U
C3 C 0.6135(4) 0.3979(3) 0.15630(19) 0.0447(6) Uani 1 1 d . .
H3 H 0.659698 0.430814 0.095074 0.054 Uiso 1 1 calc R U
C4 C 0.3890(4) 0.3135(3) 0.16593(17) 0.0383(5) Uani 1 1 d . .
C5 C 0.3185(4) 0.2635(3) 0.25525(17) 0.0390(5) Uani 1 1 d . .
H5 H 0.166666 0.206772 0.260138 0.047 Uiso 1 1 calc R U
C6 C 0.4734(4) 0.2973(3) 0.33906(17) 0.0333(5) Uani 1 1 d . .
C7 C 0.3954(4) 0.2406(3) 0.43243(17) 0.0387(5) Uani 1 1 d . .
H7 H 0.242565 0.183679 0.434493 0.046 Uiso 1 1 calc R U
C8 C 0.4476(4) 0.2056(3) 0.60205(16) 0.0345(5) Uani 1 1 d . .
C9 C 0.2215(4) 0.1290(4) 0.6159(2) 0.0533(7) Uani 1 1 d . .
H9 H 0.110547 0.119189 0.563089 0.064 Uiso 1 1 calc R U
C10 C 0.3128(4) 0.0887(3) 0.77614(19) 0.0463(6) Uani 1 1 d . .
H10 H 0.267424 0.044950 0.835321 0.056 Uiso 1 1 calc R U
C11 C 0.5419(4) 0.1705(3) 0.77274(18) 0.0396(5) Uani 1 1 d . .
C12 C 0.6073(4) 0.2265(3) 0.68275(17) 0.0364(5) Uani 1 1 d . .
H12 H 0.760403 0.278626 0.676388 0.044 Uiso 1 1 calc R U
C13 C 0.7090(5) 0.1940(4) 0.8626(2) 0.0555(7) Uani 1 1 d . .
H13A H 0.852238 0.158045 0.844834 0.083 Uiso 1 1 calc R U
H13B H 0.643906 0.120453 0.911872 0.083 Uiso 1 1 calc R U
H13C H 0.737709 0.318711 0.888454 0.083 Uiso 1 1 calc R U

loop_
_atom_site_aniso_label
_atom_site_aniso_U_11
_atom_site_aniso_U_22
_atom_site_aniso_U_33
_atom_site_aniso_U_23
_atom_site_aniso_U_13
_atom_site_aniso_U_12
Br1 0.0584(2) 0.0748(2) 0.03379(17) 0.00815(13) -0.01187(12) 0.00247(15)
O1 0.0385(9) 0.0790(13) 0.0385(11) 0.0068(10) -0.0067(8) -0.0101(9)
N1 0.0456(12) 0.0777(16) 0.0413(13) 0.0069(12) 0.0046(10) -0.0136(11)
N2 0.0384(10) 0.0446(11) 0.0286(10) 0.0035(8) 0.0002(8) 0.0015(9)
C1 0.0338(12) 0.0421(13) 0.0369(14) 0.0016(11) -0.0036(10) 0.0021(10)
C2 0.0354(12) 0.0539(15) 0.0426(15) 0.0073(12) 0.0022(11) -0.0026(11)
C3 0.0488(14) 0.0488(14) 0.0369(14) 0.0104(11) 0.0066(11) 0.0048(12)
C4 0.0427(13) 0.0412(12) 0.0294(12) 0.0043(10) -0.0046(10) 0.0046(11)
C5 0.0327(11) 0.0453(13) 0.0371(14) 0.0035(11) -0.0010(10) 0.0021(10)
C6 0.0320(11) 0.0353(11) 0.0317(12) 0.0029(9) -0.0005(9) 0.0039(9)
C7 0.0330(11) 0.0448(13) 0.0355(13) 0.0041(11) -0.0020(10) 0.0001(10)
C8 0.0359(12) 0.0354(11) 0.0309(12) 0.0006(10) -0.0004(10) 0.0040(10)
C9 0.0404(13) 0.0765(18) 0.0356(15) 0.0031(13) -0.0052(11) -0.0082(13)
C10 0.0519(15) 0.0524(15) 0.0343(14) 0.0081(11) 0.0065(12) 0.0044(12)
C11 0.0466(13) 0.0377(12) 0.0350(14) 0.0026(10) -0.0019(11) 0.0109(11)
C12 0.0331(11) 0.0400(12) 0.0350(13) 0.0030(10) -0.0002(10) 0.0039(10)
C13 0.0635(17) 0.0693(18) 0.0341(14) 0.0079(13) -0.0056(13) 0.0142(15)

loop_
_atom_type_symbol
_atom_type_description
_atom_type_scat_dispersion_real
_atom_type_scat_dispersion_imag
_atom_type_scat_source
C C 0.0033 0.0016 'International Tables Vol C Tables 4.2.6.8 and 6.1.1.4'
H H 0.0000 0.0000 'International Tables Vol C Tables 4.2.6.8 and 6.1.1.4'
O O 0.0106 0.0060 'International Tables Vol C Tables 4.2.6.8 and 6.1.1.4'
N N 0.0061 0.0033 'International Tables Vol C Tables 4.2.6.8 and 6.1.1.4'
Br Br -0.2901 2.4595 'International Tables Vol C Tables 4.2.6.8 and 6.1.1.4'

loop_
_geom_angle_atom_site_label_1
_geom_angle_atom_site_label_2
_geom_angle_atom_site_label_3
_geom_angle
C1 O1 H1 109.5
C10 N1 C9 117.5(2)
C7 N2 C8 121.77(19)
O1 C1 C2 118.5(2)
O1 C1 C6 122.1(2)
C2 C1 C6 119.4(2)
C3 C2 C1 121.2(2)
C3 C2 H2 119.4
C1 C2 H2 119.4
C2 C3 C4 119.0(2)
C2 C3 H3 120.5
C4 C3 H3 120.5
C5 C4 C3 121.2(2)
C5 C4 Br1 119.63(18)
C3 C4 Br1 119.13(18)
C4 C5 C6 120.2(2)
C4 C5 H5 119.9
C6 C5 H5 119.9
C5 C6 C1 118.9(2)
C5 C6 C7 119.1(2)
C1 C6 C7 122.0(2)
N2 C7 C6 122.8(2)
N2 C7 H7 118.6
C6 C7 H7 118.6
C12 C8 C9 117.3(2)
C12 C8 N2 117.68(19)
C9 C8 N2 125.0(2)
N1 C9 C8 123.6(2)
N1 C9 H9 118.2
C8 C9 H9 118.2
N1 C10 C11 124.3(2)
N1 C10 H10 117.8
C11 C10 H10 117.8
C12 C11 C10 116.6(2)
C12 C11 C13 122.2(2)
C10 C11 C13 121.1(2)
C11 C12 C8 120.6(2)
C11 C12 H12 119.7
C8 C12 H12 119.7
C11 C13 H13A 109.5
C11 C13 H13B 109.5
H13A C13 H13B 109.5
C11 C13 H13C 109.5
H13A C13 H13C 109.5
H13B C13 H13C 109.5

loop_
_geom_bond_atom_site_label_1
_geom_bond_atom_site_label_2
_geom_bond_distance
Br1 C4 1.908(2)
O1 C1 1.347(3)
O1 H1 0.8200
N1 C10 1.324(3)
N1 C9 1.329(3)
N2 C7 1.270(3)
N2 C8 1.419(3)
C1 C2 1.384(3)
C1 C6 1.405(3)
C2 C3 1.373(3)
C2 H2 0.9300
C3 C4 1.382(3)
C3 H3 0.9300
C4 C5 1.367(3)
C5 C6 1.394(3)
C5 H5 0.9300
C6 C7 1.447(3)
C7 H7 0.9300
C8 C12 1.381(3)
C8 C9 1.385(3)
C9 H9 0.9300
C10 C11 1.387(3)
C10 H10 0.9300
C11 C12 1.380(3)
C11 C13 1.499(3)
C12 H12 0.9300
C13 H13A 0.9600
C13 H13B 0.9600
C13 H13C 0.9600

loop_
_geom_hbond_atom_site_label_D
_geom_hbond_atom_site_label_H
_geom_hbond_atom_site_label_A
_geom_hbond_distance_DH
_geom_hbond_distance_HA
_geom_hbond_distance_DA
_geom_hbond_angle_DHA
_geom_hbond_site_symmetry_A
_geom_hbond_publ_flag
O1 H1 N2 0.82 1.93 2.650(3) 146.0 . yes
C5 H5 N1 0.93 2.67 3.530(3) 153.6 2_556 yes

loop_
_geom_torsion_atom_site_label_1
_geom_torsion_atom_site_label_2
_geom_torsion_atom_site_label_3
_geom_torsion_atom_site_label_4
_geom_torsion
O1 C1 C2 C3 179.7(2)
C6 C1 C2 C3 -0.1(4)
C1 C2 C3 C4 0.3(4)
C2 C3 C4 C5 -0.3(4)
C2 C3 C4 Br1 -179.80(18)
C3 C4 C5 C6 0.1(4)
Br1 C4 C5 C6 179.57(16)
C4 C5 C6 C1 0.2(3)
C4 C5 C6 C7 -179.1(2)
O1 C1 C6 C5 -180.0(2)
C2 C1 C6 C5 -0.2(3)
O1 C1 C6 C7 -0.7(4)
C2 C1 C6 C7 179.0(2)
C8 N2 C7 C6 -178.90(19)
C5 C6 C7 N2 179.4(2)
C1 C6 C7 N2 0.2(4)
C7 N2 C8 C12 175.4(2)
C7 N2 C8 C9 -5.1(4)
C10 N1 C9 C8 2.0(4)
C12 C8 C9 N1 -2.9(4)
N2 C8 C9 N1 177.5(2)
C9 N1 C10 C11 1.0(4)
N1 C10 C11 C12 -3.0(4)
N1 C10 C11 C13 177.8(2)
C10 C11 C12 C8 2.0(3)
C13 C11 C12 C8 -178.8(2)
C9 C8 C12 C11 0.7(3)
N2 C8 C12 C11 -179.7(2)
